data_7062518
loop_
_publ_author_name
'Huang, Junwei'
'Yue, Xuelin'
'Gao, Yijie'
'Feng, Yadong'
'Cui, Xiuling'

_publ_section_title
;
 Efficient synthesis of spirooxazine-pyrans via rhodium-catalyzed [3+3]
 cascade spiroannulation of benzoxazines with 1-diazonaphthalen-2(1H)-ones
;
_journal_issue 30
_journal_name_full 'New Journal of Chemistry'
_journal_page_first 14430
_journal_page_last 14435
_journal_paper_doi 10.1039/D3NJ01894F
_journal_volume 47
_journal_year 2023
_chemical_formula_moiety 'C24 H17 N O2'
_chemical_formula_sum 'C24 H17 N O2'
_chemical_formula_weight 351.38
_space_group_crystal_system monoclinic
_space_group_IT_number 14
_space_group_name_Hall '-P 2ybc'
_space_group_name_H-M_alt 'P 1 21/c 1'
_atom_sites_solution_hydrogens mixed
_atom_sites_solution_primary direct
_audit_creation_date 2022-06-22
_audit_creation_method
;
Olex2 1.2
(compiled 2018.05.29 svn.r3508 for OlexSys, GUI svn.r5506)
;
_audit_update_record
;
2022-07-01 deposited with the CCDC.	2023-06-26 downloaded from the CCDC.
;
_cell_angle_alpha 90
_cell_angle_beta 94.955(2)
_cell_angle_gamma 90
_cell_formula_units_Z 4
_cell_length_a 9.2178(2)
_cell_length_b 10.5693(4)
_cell_length_c 18.1416(5)
_cell_measurement_reflns_used 1749
_cell_measurement_temperature 293(2)
_cell_measurement_theta_max 70.6590
_cell_measurement_theta_min 4.8390
_cell_volume 1760.85(9)
_computing_cell_refinement 'CrysAlisPro 1.171.40.53 (Rigaku OD, 2019)'
_computing_data_collection 'CrysAlisPro 1.171.40.53 (Rigaku OD, 2019)'
_computing_data_reduction 'CrysAlisPro 1.171.40.53 (Rigaku OD, 2019)'
_computing_molecular_graphics 'Olex2 (Dolomanov et al., 2009)'
_computing_publication_material 'Olex2 (Dolomanov et al., 2009)'
_computing_structure_refinement 'ShelXL (Sheldrick, 2015)'
_computing_structure_solution 'ShelXS (Sheldrick, 2008)'
_diffrn_ambient_temperature 293(2)
_diffrn_detector 'CCD plate'
_diffrn_detector_area_resol_mean 16.2312
_diffrn_detector_type Eos
_diffrn_measured_fraction_theta_full 0.999
_diffrn_measured_fraction_theta_max 0.999
_diffrn_measurement_details
;
List of Runs (angles in degrees, time in seconds):

  # Type    Start    End  Width  t~exp~   \w     \q     \k     \f   Frames
#--------------------------------------------------------------------------
  1  \w   -103.00  -5.00   1.00    1.00    --  -33.50 -77.00  60.00   98
  2  \w    -34.00  25.00   1.00    1.00    --   36.47   0.00  30.00   59
  3  \w     58.00  83.00   1.00    1.00    --   36.47 178.00 120.00   25
  4  \w    -19.00  52.00   1.00    1.00    --   36.47 -57.00-180.00   71
  5  \w     63.00 109.00   1.00    1.00    --   36.47 178.00  60.00   46
  6  \w     22.00  66.00   1.00    1.00    --   36.47 -99.00  60.00   44
  7  \w     69.00  95.00   1.00    1.00    --   36.47   0.00  30.00   26
  8  \w     56.00  82.00   1.00    4.50    --  108.00 -94.00-180.00   26
  9  \w     79.00 131.00   1.00    4.50    --  108.00 -30.00 150.00   52
 10  \w    109.00 153.00   1.00    4.50    --  108.00 111.00  30.00   44
 11  \w     38.00 118.00   1.00    4.50    --  108.00 -45.00  90.00   80
 12  \w     85.00 153.00   1.00    4.50    --  108.00  30.00-120.00   68
 13  \w     38.00 107.00   1.00    4.50    --  108.00 -94.00  30.00   69
 14  \w     41.00 106.00   1.00    4.50    --  108.00 -94.00 -60.00   65
 15  \w     39.00  83.00   1.00    4.50    --  108.00 -94.00-120.00   44
 16  \w    101.00 176.00   1.00    4.50    --  108.00 111.00-120.00   75
;
_diffrn_measurement_device 'four-circle diffractometer'
_diffrn_measurement_device_type 'Xcalibur, Eos, Gemini'
_diffrn_measurement_method '\w scans'
_diffrn_orient_matrix_type 'CrysAlisPro convention (1999,Acta A55,543-557)'
_diffrn_orient_matrix_UB_11 -0.0389394000
_diffrn_orient_matrix_UB_12 -0.1396005000
_diffrn_orient_matrix_UB_13 -0.0162284000
_diffrn_orient_matrix_UB_21 0.0557356000
_diffrn_orient_matrix_UB_22 -0.0355051000
_diffrn_orient_matrix_UB_23 0.0798075000
_diffrn_orient_matrix_UB_31 -0.1533569000
_diffrn_orient_matrix_UB_32 0.0224980000
_diffrn_orient_matrix_UB_33 0.0250914000
_diffrn_radiation_monochromator graphite
_diffrn_radiation_probe x-ray
_diffrn_radiation_type CuK\a
_diffrn_radiation_wavelength 1.54184
_diffrn_reflns_av_R_equivalents 0.0317
_diffrn_reflns_av_unetI/netI 0.0398
_diffrn_reflns_Laue_measured_fraction_full 0.999
_diffrn_reflns_Laue_measured_fraction_max 0.999
_diffrn_reflns_limit_h_max 6
_diffrn_reflns_limit_h_min -11
_diffrn_reflns_limit_k_max 12
_diffrn_reflns_limit_k_min -12
_diffrn_reflns_limit_l_max 21
_diffrn_reflns_limit_l_min -19
_diffrn_reflns_number 6450
_diffrn_reflns_point_group_measured_fraction_full 0.999
_diffrn_reflns_point_group_measured_fraction_max 0.999
_diffrn_reflns_theta_full 67.079
_diffrn_reflns_theta_max 67.079
_diffrn_reflns_theta_min 4.816
_diffrn_source 'fine-focus sealed X-ray tube'
_diffrn_source_type 'Enhance (Cu) X-ray Source'
_exptl_absorpt_coefficient_mu 0.670
_exptl_absorpt_correction_T_max 1.00000
_exptl_absorpt_correction_T_min 0.91199
_exptl_absorpt_correction_type multi-scan
_exptl_absorpt_process_details
;
CrysAlisPro 1.171.40.53 (Rigaku Oxford Diffraction, 2019)
Empirical absorption correction using spherical harmonics,
 implemented in SCALE3 ABSPACK scaling algorithm.
;
_exptl_crystal_colour colourless
_exptl_crystal_colour_primary colourless
_exptl_crystal_density_diffrn 1.325
_exptl_crystal_description block
_exptl_crystal_F_000 736
_exptl_crystal_size_max 0.24
_exptl_crystal_size_mid 0.14
_exptl_crystal_size_min 0.1
_refine_diff_density_max 0.170
_refine_diff_density_min -0.209
_refine_diff_density_rms 0.042
_refine_ls_extinction_coef 0.0022(4)
_refine_ls_extinction_expression Fc^*^=kFc[1+0.001xFc^2^\l^3^/sin(2\q)]^-1/4^
_refine_ls_extinction_method 'SHELXL-2014/7 (Sheldrick 2014'
_refine_ls_goodness_of_fit_ref 1.024
_refine_ls_hydrogen_treatment mixed
_refine_ls_matrix_type full
_refine_ls_number_parameters 249
_refine_ls_number_reflns 3137
_refine_ls_number_restraints 0
_refine_ls_restrained_S_all 1.024
_refine_ls_R_factor_all 0.0640
_refine_ls_R_factor_gt 0.0479
_refine_ls_shift/su_max 0.000
_refine_ls_shift/su_mean 0.000
_refine_ls_structure_factor_coef Fsqd
_refine_ls_weighting_details 'w=1/[\s^2^(Fo^2^)+(0.0791P)^2^+0.1087P] where P=(Fo^2^+2Fc^2^)/3'
_refine_ls_weighting_scheme calc
_refine_ls_wR_factor_gt 0.1289
_refine_ls_wR_factor_ref 0.1473
_reflns_Friedel_coverage 0.000
_reflns_number_gt 2402
_reflns_number_total 3137
_reflns_threshold_expression 'I > 2\s(I)'
_cod_data_source_file d3nj01894f2.cif
_cod_data_source_block 202206110
_cod_depositor_comments 'Adding full bibliography for 7062518.cif.'
_cod_database_code 7062518
_shelx_shelxl_version_number 2014/7
_chemical_oxdiff_formula C30H3O3N1
_chemical_oxdiff_usercomment r
_shelx_space_group_comment
;
The symmetry employed for this shelxl refinement is uniquely defined
by the following loop, which should always be used as a source of
symmetry information in preference to the above space-group names.
They are only intended as comments.
;
_shelx_estimated_absorpt_t_max 0.936
_shelx_estimated_absorpt_t_min 0.856
_reflns_odcompleteness_completeness 99.85
_reflns_odcompleteness_iscentric 1
_reflns_odcompleteness_theta 66.97
_olex2_refinement_description
;
1. Fixed Uiso
 At 1.2 times of:
  All C(H) groups, All C(H,H) groups
2.a Secondary CH2 refined with riding coordinates:
 C7(H7A,H7B)
2.b Aromatic/amide H refined with riding coordinates:
 C1(H1A), C2(H2), C3(H3), C4(H4), C10(H10), C11(H11), C12(H12), C13(H13),
 C17(H17), C18(H18), C21(H21), C22(H22), C23(H23), C24(H24)
;
_olex2_submission_special_instructions 'No special instructions were received'
_oxdiff_exptl_absorpt_empirical_details
;
Empirical correction (ABSPACK) includes:
- Absorption correction using spherical harmonics
- Frame scaling
;
_oxdiff_exptl_absorpt_empirical_full_max 1.128
_oxdiff_exptl_absorpt_empirical_full_min 0.885

loop_
_space_group_symop_operation_xyz
'x, y, z'
'-x, y+1/2, -z+1/2'
'-x, -y, -z'
'x, -y-1/2, z-1/2'

loop_
_atom_site_label
_atom_site_type_symbol
_atom_site_fract_x
_atom_site_fract_y
_atom_site_fract_z
_atom_site_U_iso_or_equiv
_atom_site_adp_type
_atom_site_occupancy
_atom_site_site_symmetry_order
_atom_site_calc_flag
_atom_site_refinement_flags_posn
_atom_site_refinement_flags_adp
_atom_site_refinement_flags_occupancy
_atom_site_disorder_assembly
_atom_site_disorder_group
O1 O -0.01732(15) 0.35417(16) 0.55525(8) 0.0557(4) Uani 1 1 d . . . . .
O2 O 0.00504(14) 0.11236(14) 0.62382(7) 0.0498(4) Uani 1 1 d . . . . .
N1 N -0.17743(17) 0.24197(19) 0.66293(9) 0.0499(4) Uani 1 1 d . . . . .
H1 H -0.224(3) 0.178(3) 0.6824(14) 0.068(8) Uiso 1 1 d . . . . .
C1 C -0.2357(3) 0.3927(2) 0.47971(12) 0.0591(6) Uani 1 1 d . . . . .
H1A H -0.1816 0.4314 0.4451 0.071 Uiso 1 1 calc R . . . .
C2 C -0.3847(3) 0.3827(3) 0.46632(13) 0.0669(7) Uani 1 1 d . . . . .
H2 H -0.4309 0.4143 0.4225 0.080 Uiso 1 1 calc R . . . .
C3 C -0.4652(2) 0.3264(2) 0.51735(14) 0.0643(6) Uani 1 1 d . . . . .
H3 H -0.5657 0.3203 0.5081 0.077 Uiso 1 1 calc R . . . .
C4 C -0.3972(2) 0.2784(2) 0.58290(12) 0.0531(5) Uani 1 1 d . . . . .
H4 H -0.4524 0.2410 0.6175 0.064 Uiso 1 1 calc R . . . .
C5 C -0.2473(2) 0.28643(18) 0.59650(11) 0.0443(4) Uani 1 1 d . . . . .
C6 C -0.1665(2) 0.34488(19) 0.54482(11) 0.0468(5) Uani 1 1 d . . . . .
C7 C 0.0408(2) 0.3398(2) 0.63029(11) 0.0477(5) Uani 1 1 d . . . . .
H7A H 0.0202 0.4154 0.6579 0.057 Uiso 1 1 calc R . . . .
H7B H 0.1457 0.3304 0.6319 0.057 Uiso 1 1 calc R . . . .
C8 C -0.02399(19) 0.22489(19) 0.66675(10) 0.0437(4) Uani 1 1 d . . . . .
C9 C 0.03834(19) 0.20783(19) 0.74600(10) 0.0430(4) Uani 1 1 d . . . . .
C10 C -0.0281(2) 0.2619(2) 0.80395(12) 0.0511(5) Uani 1 1 d . . . . .
H10 H -0.1098 0.3126 0.7940 0.061 Uiso 1 1 calc R . . . .
C11 C 0.0259(2) 0.2413(2) 0.87645(11) 0.0536(5) Uani 1 1 d . . . . .
H11 H -0.0163 0.2810 0.9150 0.064 Uiso 1 1 calc R . . . .
C12 C 0.1431(2) 0.1612(2) 0.89092(11) 0.0519(5) Uani 1 1 d . . . . .
H12 H 0.1766 0.1433 0.9396 0.062 Uiso 1 1 calc R . . . .
C13 C 0.2112(2) 0.1072(2) 0.83360(11) 0.0468(5) Uani 1 1 d . . . . .
H13 H 0.2888 0.0521 0.8442 0.056 Uiso 1 1 calc R . . . .
C14 C 0.16460(19) 0.13466(18) 0.75964(10) 0.0418(4) Uani 1 1 d . . . . .
C15 C 0.2340(2) 0.08314(18) 0.69539(10) 0.0429(4) Uani 1 1 d . . . . .
C16 C 0.1463(2) 0.07061(19) 0.62991(11) 0.0453(4) Uani 1 1 d . . . . .
C17 C 0.1929(2) 0.0085(2) 0.56792(12) 0.0559(5) Uani 1 1 d . . . . .
H17 H 0.1308 0.0016 0.5249 0.067 Uiso 1 1 calc R . . . .
C18 C 0.3291(3) -0.0417(2) 0.57086(13) 0.0603(6) Uani 1 1 d . . . . .
H18 H 0.3578 -0.0867 0.5305 0.072 Uiso 1 1 calc R . . . .
C19 C 0.4279(2) -0.0263(2) 0.63451(12) 0.0528(5) Uani 1 1 d . . . . .
C20 C 0.3827(2) 0.04139(19) 0.69646(11) 0.0456(4) Uani 1 1 d . . . . .
C21 C 0.4909(2) 0.0688(2) 0.75484(12) 0.0534(5) Uani 1 1 d . . . . .
H21 H 0.4670 0.1189 0.7942 0.064 Uiso 1 1 calc R . . . .
C22 C 0.6295(2) 0.0229(3) 0.75426(13) 0.0608(6) Uani 1 1 d . . . . .
H22 H 0.6979 0.0412 0.7936 0.073 Uiso 1 1 calc R . . . .
C23 C 0.6704(2) -0.0513(3) 0.69542(15) 0.0674(6) Uani 1 1 d . . . . .
H23 H 0.7633 -0.0858 0.6967 0.081 Uiso 1 1 calc R . . . .
C24 C 0.5718(3) -0.0720(2) 0.63646(15) 0.0647(6) Uani 1 1 d . . . . .
H24 H 0.6002 -0.1176 0.5963 0.078 Uiso 1 1 calc R . . . .

loop_
_atom_site_aniso_label
_atom_site_aniso_U_11
_atom_site_aniso_U_22
_atom_site_aniso_U_33
_atom_site_aniso_U_23
_atom_site_aniso_U_13
_atom_site_aniso_U_12
O1 0.0521(8) 0.0683(10) 0.0469(8) 0.0135(7) 0.0050(6) -0.0009(7)
O2 0.0460(7) 0.0504(8) 0.0512(8) -0.0026(6) -0.0066(5) 0.0000(6)
N1 0.0385(8) 0.0584(11) 0.0524(10) 0.0123(8) 0.0021(7) -0.0008(7)
C1 0.0765(14) 0.0546(13) 0.0450(11) 0.0000(9) -0.0015(9) 0.0121(11)
C2 0.0776(15) 0.0652(15) 0.0538(12) -0.0064(11) -0.0179(11) 0.0223(13)
C3 0.0517(12) 0.0653(15) 0.0723(15) -0.0152(12) -0.0160(10) 0.0150(11)
C4 0.0466(10) 0.0516(12) 0.0604(12) -0.0067(10) 0.0004(9) 0.0071(9)
C5 0.0442(9) 0.0405(10) 0.0475(10) -0.0031(8) -0.0001(8) 0.0076(8)
C6 0.0528(11) 0.0424(10) 0.0446(10) -0.0028(8) 0.0010(8) 0.0076(8)
C7 0.0428(9) 0.0519(12) 0.0479(10) 0.0047(8) 0.0016(8) -0.0013(8)
C8 0.0385(9) 0.0466(11) 0.0459(10) 0.0010(8) 0.0026(7) 0.0020(8)
C9 0.0410(9) 0.0425(10) 0.0453(10) 0.0054(8) 0.0034(7) -0.0041(7)
C10 0.0457(10) 0.0537(12) 0.0545(11) 0.0042(9) 0.0077(8) 0.0037(9)
C11 0.0574(11) 0.0603(13) 0.0444(10) -0.0005(9) 0.0125(8) -0.0009(10)
C12 0.0554(11) 0.0591(13) 0.0412(10) 0.0076(9) 0.0038(8) -0.0070(9)
C13 0.0435(9) 0.0505(11) 0.0461(10) 0.0096(8) 0.0015(7) -0.0011(8)
C14 0.0400(9) 0.0405(10) 0.0448(9) 0.0046(8) 0.0031(7) -0.0051(7)
C15 0.0449(10) 0.0382(10) 0.0454(10) 0.0041(7) 0.0026(7) -0.0006(8)
C16 0.0442(10) 0.0394(10) 0.0518(10) 0.0005(8) 0.0007(8) -0.0009(8)
C17 0.0585(12) 0.0557(13) 0.0521(11) -0.0095(10) -0.0027(9) -0.0001(10)
C18 0.0660(13) 0.0558(13) 0.0592(13) -0.0119(10) 0.0063(10) 0.0054(10)
C19 0.0554(11) 0.0438(11) 0.0597(12) -0.0001(9) 0.0071(9) 0.0025(9)
C20 0.0453(10) 0.0424(10) 0.0487(10) 0.0067(8) 0.0031(8) 0.0009(8)
C21 0.0468(10) 0.0624(13) 0.0508(11) 0.0053(9) 0.0021(8) 0.0045(9)
C22 0.0462(11) 0.0726(15) 0.0623(13) 0.0114(11) -0.0029(9) 0.0017(10)
C23 0.0482(11) 0.0662(15) 0.0880(17) 0.0087(13) 0.0073(11) 0.0149(10)
C24 0.0635(13) 0.0546(13) 0.0773(15) -0.0038(11) 0.0132(11) 0.0132(11)

loop_
_atom_type_symbol
_atom_type_description
_atom_type_scat_dispersion_real
_atom_type_scat_dispersion_imag
_atom_type_scat_source
C C 0.0181 0.0091 'International Tables Vol C Tables 4.2.6.8 and 6.1.1.4'
H H 0.0000 0.0000 'International Tables Vol C Tables 4.2.6.8 and 6.1.1.4'
N N 0.0311 0.0180 'International Tables Vol C Tables 4.2.6.8 and 6.1.1.4'
O O 0.0492 0.0322 'International Tables Vol C Tables 4.2.6.8 and 6.1.1.4'

loop_
_geom_angle_atom_site_label_1
_geom_angle_atom_site_label_2
_geom_angle_atom_site_label_3
_geom_angle
_geom_angle_site_symmetry_1
_geom_angle_site_symmetry_3
_geom_angle_publ_flag
C6 O1 C7 114.34(14) . . ?
C16 O2 C8 115.87(14) . . ?
C5 N1 H1 113.2(17) . . ?
C5 N1 C8 117.85(16) . . ?
C8 N1 H1 113.5(17) . . ?
C2 C1 H1A 120.0 . . ?
C2 C1 C6 120.0(2) . . ?
C6 C1 H1A 120.0 . . ?
C1 C2 H2 119.9 . . ?
C3 C2 C1 120.2(2) . . ?
C3 C2 H2 119.9 . . ?
C2 C3 H3 119.8 . . ?
C2 C3 C4 120.4(2) . . ?
C4 C3 H3 119.8 . . ?
C3 C4 H4 120.1 . . ?
C5 C4 C3 119.9(2) . . ?
C5 C4 H4 120.1 . . ?
C4 C5 N1 120.75(18) . . ?
C4 C5 C6 119.42(19) . . ?
C6 C5 N1 119.76(17) . . ?
O1 C6 C1 118.15(19) . . ?
O1 C6 C5 121.75(17) . . ?
C1 C6 C5 120.1(2) . . ?
O1 C7 H7A 109.3 . . ?
O1 C7 H7B 109.3 . . ?
O1 C7 C8 111.61(16) . . ?
H7A C7 H7B 108.0 . . ?
C8 C7 H7A 109.3 . . ?
C8 C7 H7B 109.3 . . ?
O2 C8 C7 108.68(15) . . ?
O2 C8 C9 109.77(15) . . ?
N1 C8 O2 107.76(16) . . ?
N1 C8 C7 107.58(17) . . ?
N1 C8 C9 110.86(15) . . ?
C9 C8 C7 112.05(16) . . ?
C10 C9 C8 121.07(17) . . ?
C10 C9 C14 120.56(18) . . ?
C14 C9 C8 118.37(16) . . ?
C9 C10 H10 119.6 . . ?
C11 C10 C9 120.72(19) . . ?
C11 C10 H10 119.6 . . ?
C10 C11 H11 120.4 . . ?
C12 C11 C10 119.29(19) . . ?
C12 C11 H11 120.4 . . ?
C11 C12 H12 119.7 . . ?
C11 C12 C13 120.55(18) . . ?
C13 C12 H12 119.7 . . ?
C12 C13 H13 119.6 . . ?
C12 C13 C14 120.85(18) . . ?
C14 C13 H13 119.6 . . ?
C9 C14 C13 117.62(17) . . ?
C9 C14 C15 118.20(17) . . ?
C13 C14 C15 124.01(17) . . ?
C16 C15 C14 116.78(16) . . ?
C16 C15 C20 117.86(18) . . ?
C20 C15 C14 125.32(17) . . ?
O2 C16 C15 121.26(18) . . ?
O2 C16 C17 116.17(17) . . ?
C15 C16 C17 122.47(18) . . ?
C16 C17 H17 120.1 . . ?
C18 C17 C16 119.8(2) . . ?
C18 C17 H17 120.1 . . ?
C17 C18 H18 119.5 . . ?
C17 C18 C19 120.9(2) . . ?
C19 C18 H18 119.5 . . ?
C18 C19 C20 119.31(19) . . ?
C24 C19 C18 121.2(2) . . ?
C24 C19 C20 119.4(2) . . ?
C19 C20 C15 119.11(19) . . ?
C21 C20 C15 123.64(19) . . ?
C21 C20 C19 117.18(19) . . ?
C20 C21 H21 119.4 . . ?
C22 C21 C20 121.2(2) . . ?
C22 C21 H21 119.4 . . ?
C21 C22 H22 119.4 . . ?
C21 C22 C23 121.1(2) . . ?
C23 C22 H22 119.4 . . ?
C22 C23 H23 120.5 . . ?
C24 C23 C22 118.9(2) . . ?
C24 C23 H23 120.5 . . ?
C19 C24 H24 119.1 . . ?
C23 C24 C19 121.9(2) . . ?
C23 C24 H24 119.1 . . ?

loop_
_geom_bond_atom_site_label_1
_geom_bond_atom_site_label_2
_geom_bond_distance
_geom_bond_site_symmetry_2
_geom_bond_publ_flag
O1 C6 1.375(2) . ?
O1 C7 1.427(2) . ?
O2 C8 1.459(2) . ?
O2 C16 1.370(2) . ?
N1 H1 0.89(3) . ?
N1 C5 1.398(3) . ?
N1 C8 1.422(2) . ?
C1 H1A 0.9300 . ?
C1 C2 1.378(3) . ?
C1 C6 1.388(3) . ?
C2 H2 0.9300 . ?
C2 C3 1.371(4) . ?
C3 H3 0.9300 . ?
C3 C4 1.391(3) . ?
C4 H4 0.9300 . ?
C4 C5 1.385(3) . ?
C5 C6 1.392(3) . ?
C7 H7A 0.9700 . ?
C7 H7B 0.9700 . ?
C7 C8 1.529(3) . ?
C8 C9 1.512(3) . ?
C9 C10 1.385(3) . ?
C9 C14 1.401(3) . ?
C10 H10 0.9300 . ?
C10 C11 1.383(3) . ?
C11 H11 0.9300 . ?
C11 C12 1.380(3) . ?
C12 H12 0.9300 . ?
C12 C13 1.383(3) . ?
C13 H13 0.9300 . ?
C13 C14 1.403(3) . ?
C14 C15 1.481(3) . ?
C15 C16 1.384(3) . ?
C15 C20 1.439(3) . ?
C16 C17 1.401(3) . ?
C17 H17 0.9300 . ?
C17 C18 1.359(3) . ?
C18 H18 0.9300 . ?
C18 C19 1.417(3) . ?
C19 C20 1.424(3) . ?
C19 C24 1.410(3) . ?
C20 C21 1.420(3) . ?
C21 H21 0.9300 . ?
C21 C22 1.368(3) . ?
C22 H22 0.9300 . ?
C22 C23 1.402(4) . ?
C23 H23 0.9300 . ?
C23 C24 1.360(4) . ?
C24 H24 0.9300 . ?

loop_
_geom_hbond_atom_site_label_D
_geom_hbond_atom_site_label_H
_geom_hbond_atom_site_label_A
_geom_hbond_distance_DH
_geom_hbond_distance_HA
_geom_hbond_distance_DA
_geom_hbond_angle_DHA
_geom_hbond_site_symmetry_A
C12 H12 O1 0.93 2.87 3.444(2) 121.0 4_566

loop_
_geom_torsion_atom_site_label_1
_geom_torsion_atom_site_label_2
_geom_torsion_atom_site_label_3
_geom_torsion_atom_site_label_4
_geom_torsion
_geom_torsion_site_symmetry_1
_geom_torsion_site_symmetry_2
_geom_torsion_site_symmetry_3
_geom_torsion_site_symmetry_4
_geom_torsion_publ_flag
O1 C7 C8 O2 57.8(2) . . . . ?
O1 C7 C8 N1 -58.6(2) . . . . ?
O1 C7 C8 C9 179.26(15) . . . . ?
O2 C8 C9 C10 -147.60(18) . . . . ?
O2 C8 C9 C14 31.8(2) . . . . ?
O2 C16 C17 C18 -176.5(2) . . . . ?
N1 C5 C6 O1 3.7(3) . . . . ?
N1 C5 C6 C1 -178.05(19) . . . . ?
N1 C8 C9 C10 -28.7(3) . . . . ?
N1 C8 C9 C14 150.70(18) . . . . ?
C1 C2 C3 C4 -0.3(4) . . . . ?
C2 C1 C6 O1 178.5(2) . . . . ?
C2 C1 C6 C5 0.3(3) . . . . ?
C2 C3 C4 C5 -0.6(4) . . . . ?
C3 C4 C5 N1 178.2(2) . . . . ?
C3 C4 C5 C6 1.2(3) . . . . ?
C4 C5 C6 O1 -179.30(18) . . . . ?
C4 C5 C6 C1 -1.1(3) . . . . ?
C5 N1 C8 O2 -73.7(2) . . . . ?
C5 N1 C8 C7 43.3(2) . . . . ?
C5 N1 C8 C9 166.18(17) . . . . ?
C6 O1 C7 C8 47.5(2) . . . . ?
C6 C1 C2 C3 0.4(4) . . . . ?
C7 O1 C6 C1 161.70(19) . . . . ?
C7 O1 C6 C5 -20.1(3) . . . . ?
C7 C8 C9 C10 91.5(2) . . . . ?
C7 C8 C9 C14 -89.1(2) . . . . ?
C8 O2 C16 C15 33.4(2) . . . . ?
C8 O2 C16 C17 -150.21(18) . . . . ?
C8 N1 C5 C4 165.33(19) . . . . ?
C8 N1 C5 C6 -17.7(3) . . . . ?
C8 C9 C10 C11 177.1(2) . . . . ?
C8 C9 C14 C13 -172.59(17) . . . . ?
C8 C9 C14 C15 2.9(3) . . . . ?
C9 C10 C11 C12 -3.0(3) . . . . ?
C9 C14 C15 C16 -22.6(3) . . . . ?
C9 C14 C15 C20 159.66(18) . . . . ?
C10 C9 C14 C13 6.8(3) . . . . ?
C10 C9 C14 C15 -177.76(18) . . . . ?
C10 C11 C12 C13 3.5(3) . . . . ?
C11 C12 C13 C14 1.3(3) . . . . ?
C12 C13 C14 C9 -6.3(3) . . . . ?
C12 C13 C14 C15 178.48(18) . . . . ?
C13 C14 C15 C16 152.51(19) . . . . ?
C13 C14 C15 C20 -25.2(3) . . . . ?
C14 C9 C10 C11 -2.2(3) . . . . ?
C14 C15 C16 O2 4.5(3) . . . . ?
C14 C15 C16 C17 -171.65(19) . . . . ?
C14 C15 C20 C19 169.08(18) . . . . ?
C14 C15 C20 C21 -14.0(3) . . . . ?
C15 C16 C17 C18 -0.2(3) . . . . ?
C15 C20 C21 C22 177.7(2) . . . . ?
C16 O2 C8 N1 -170.95(15) . . . . ?
C16 O2 C8 C7 72.74(19) . . . . ?
C16 O2 C8 C9 -50.1(2) . . . . ?
C16 C15 C20 C19 -8.6(3) . . . . ?
C16 C15 C20 C21 168.3(2) . . . . ?
C16 C17 C18 C19 -3.4(4) . . . . ?
C17 C18 C19 C20 0.8(4) . . . . ?
C17 C18 C19 C24 -176.5(2) . . . . ?
C18 C19 C20 C15 5.3(3) . . . . ?
C18 C19 C20 C21 -171.9(2) . . . . ?
C18 C19 C24 C23 176.0(2) . . . . ?
C19 C20 C21 C22 -5.4(3) . . . . ?
C20 C15 C16 O2 -177.64(17) . . . . ?
C20 C15 C16 C17 6.2(3) . . . . ?
C20 C19 C24 C23 -1.3(4) . . . . ?
C20 C21 C22 C23 1.0(4) . . . . ?
C21 C22 C23 C24 3.4(4) . . . . ?
C22 C23 C24 C19 -3.2(4) . . . . ?
C24 C19 C20 C15 -177.41(19) . . . . ?
C24 C19 C20 C21 5.5(3) . . . . ?
